data_4123389
loop_
_publ_author_name
'Henthorn, Justin T.'
'Lin, Sibo'
'Agapie, Theodor'

_publ_section_title
;
 Combination of Redox-Active Ligand and Lewis Acid for Dioxygen Reduction
 with \p-Bound Molybdenum-Quinonoid Complexes.
;
_journal_issue 4
_journal_name_full 'Journal of the American Chemical Society'
_journal_page_first 1458
_journal_page_last 1464
_journal_paper_doi 10.1021/ja5100405
_journal_volume 137
_journal_year 2015
_chemical_formula_moiety '2(C35 H44 Mo O5 P2), B2 C36 F30 O2, 2(C H2 Cl2)'
_chemical_formula_sum 'C108 H92 B2 Cl4 F30 Mo2 O12 P4'
_chemical_formula_weight 2631.00
_chemical_name_systematic
;
 ? 
;
_space_group_crystal_system triclinic
_space_group_IT_number 2
_space_group_name_Hall '-P 1'
_space_group_name_H-M_alt 'P -1'
_symmetry_space_group_name_Hall '-P 1'
_symmetry_space_group_name_H-M 'P -1'
_atom_sites_solution_hydrogens geom
_atom_sites_solution_primary direct
_atom_sites_solution_secondary difmap
_audit_creation_date 2014-09-18
_audit_creation_method
;
Olex2 1.2
(compiled 2014.08.28 svn.r2986 for OlexSys, GUI svn.r4874)
;
_cell_angle_alpha 64.704(3)
_cell_angle_beta 81.599(3)
_cell_angle_gamma 85.342(3)
_cell_formula_units_Z 1
_cell_length_a 12.5114(11)
_cell_length_b 15.1452(14)
_cell_length_c 15.6129(14)
_cell_measurement_reflns_used 6446
_cell_measurement_temperature 100(2)
_cell_measurement_theta_max 20.87
_cell_measurement_theta_min 2.33
_cell_volume 2645.5(4)
_computing_cell_refinement 'SAINT v8.34A (Bruker, 2013)'
_computing_data_reduction 'SAINT v8.34A (Bruker, 2013)'
_computing_molecular_graphics 'Olex2 (Dolomanov et al., 2009)'
_computing_publication_material 'Olex2 (Dolomanov et al., 2009)'
_computing_structure_refinement 'XL (Sheldrick, 2008)'
_computing_structure_solution 'XS (Sheldrick, 2008)'
_diffrn_ambient_temperature 100(2)
_diffrn_measured_fraction_theta_full 1.000
_diffrn_measured_fraction_theta_max 1.000
_diffrn_measurement_device_type 'CCD area detector'
_diffrn_measurement_method 'phi and omega scans'
_diffrn_radiation_monochromator graphite
_diffrn_radiation_type MoK\a
_diffrn_radiation_wavelength 0.71073
_diffrn_reflns_av_R_equivalents 0.1382
_diffrn_reflns_av_unetI/netI 0.1706
_diffrn_reflns_limit_h_max 16
_diffrn_reflns_limit_h_min -16
_diffrn_reflns_limit_k_max 19
_diffrn_reflns_limit_k_min -19
_diffrn_reflns_limit_l_max 20
_diffrn_reflns_limit_l_min -20
_diffrn_reflns_number 75389
_diffrn_reflns_theta_full 27.48
_diffrn_reflns_theta_max 27.48
_diffrn_reflns_theta_min 1.45
_diffrn_source 'fine-focus sealed tube'
_exptl_absorpt_coefficient_mu 0.514
_exptl_absorpt_correction_T_max 0.7460
_exptl_absorpt_correction_T_min 0.6860
_exptl_absorpt_correction_type multi-scan
_exptl_absorpt_process_details
'SADABS-2014/2 (Bruker,2014) was used for absorption correction. wR2(int) was 0.0695 before and 0.0621 after correction. The Ratio of minimum to maximum transmission is 0.9196. The \l/2 correction factor is 0.00150.'
_exptl_crystal_colour violet
_exptl_crystal_colour_primary violet
_exptl_crystal_density_diffrn 1.651
_exptl_crystal_density_method 'not measured'
_exptl_crystal_description blade
_exptl_crystal_F_000 1328
_exptl_crystal_size_max 0.396
_exptl_crystal_size_mid 0.186
_exptl_crystal_size_min 0.11
_refine_diff_density_max 1.602
_refine_diff_density_min -0.899
_refine_diff_density_rms 0.103
_refine_ls_extinction_method none
_refine_ls_goodness_of_fit_ref 0.901
_refine_ls_hydrogen_treatment constr
_refine_ls_matrix_type full
_refine_ls_number_parameters 761
_refine_ls_number_reflns 12147
_refine_ls_number_restraints 0
_refine_ls_restrained_S_all 0.901
_refine_ls_R_factor_all 0.1379
_refine_ls_R_factor_gt 0.0576
_refine_ls_shift/su_max 0.000
_refine_ls_shift/su_mean 0.000
_refine_ls_structure_factor_coef Fsqd
_refine_ls_weighting_details 'calc w=1/[\s^2^(Fo^2^)+(0.0636P)^2^+0.0000P] where P=(Fo^2^+2Fc^2^)/3'
_refine_ls_weighting_scheme calc
_refine_ls_wR_factor_gt 0.1258
_refine_ls_wR_factor_ref 0.1453
_reflns_number_gt 5994
_reflns_number_total 12147
_reflns_threshold_expression >2sigma(I)
_cod_data_source_file ja5100405_si_001.cif
_cod_data_source_block 4+
_cod_depositor_comments 'Adding full bibliography for 4123386--4123389.cif.'
_cod_database_code 4123389
_olex2_refinement_description
;
1. Fixed Uiso
 At 1.2 times of:
  All C(H) groups, All C(H,H) groups, All C(H,H,H,H) groups
 At 1.5 times of:
  All C(H,H,H) groups
2. Others
 Sof(H28A)=Sof(C30A)=Sof(H30A)=Sof(H30B)=Sof(H30C)=1-FVAR(1)
 Sof(H28)=Sof(C30B)=Sof(H30D)=Sof(H30E)=Sof(H30F)=FVAR(1)
 Sof(H54C)=Sof(H54D)=Sof(Cl2B)=1-FVAR(2)
 Sof(Cl2A)=Sof(H54A)=Sof(H54B)=FVAR(2)
3.a Ternary CH refined with riding coordinates:
 C19(H19), C22(H22), C28(H28A), C28(H28), C25(H25)
3.b Secondary CH2 refined with riding coordinates:
 C54(H54A,H54B), C54(H54C,H54D)
3.c Aromatic/amide H refined with riding coordinates:
 C2(H2), C3(H3), C4(H4), C5(H5), C8(H8), C9(H9), C14(H14), C15(H15), C16(H16),
 C17(H17)
3.d Idealised Me refined as rotating group:
 C20(H20A,H20B,H20C), C21(H21A,H21B,H21C), C24(H24A,H24B,H24C), C23(H23A,H23B,
 H23C), C29(H29A,H29B,H29C), C27(H27A,H27B,H27C), C26(H26A,H26B,H26C), C31(H31A,
 H31B,H31C), C32(H32A,H32B,H32C), C30A(H30A,H30B,H30C), C30B(H30D,H30E,H30F)
;
_olex2_submission_special_instructions 'No special instructions were received'

loop_
_space_group_symop_id
_space_group_symop_operation_xyz
1 'x, y, z'
2 '-x, -y, -z'

loop_
_atom_site_label
_atom_site_type_symbol
_atom_site_fract_x
_atom_site_fract_y
_atom_site_fract_z
_atom_site_U_iso_or_equiv
_atom_site_adp_type
_atom_site_occupancy
_atom_site_calc_flag
_atom_site_disorder_assembly
_atom_site_disorder_group
_atom_site_refinement_flags_posn
Mo1 Mo 0.02411(4) -0.20982(3) -0.11146(3) 0.01990(13) Uani 1 d . . .
P1 P 0.17133(11) -0.30415(10) -0.00535(9) 0.0235(3) Uani 1 d A . .
P2 P -0.10939(10) -0.09147(9) -0.21944(9) 0.0189(3) Uani 1 d . . .
O1 O 0.2307(2) -0.3837(2) -0.2840(2) 0.0198(8) Uani 1 d . . .
O2 O 0.0699(3) -0.2659(2) -0.3971(2) 0.0246(8) Uani 1 d . . .
O3 O 0.2098(3) -0.1354(3) -0.2867(3) 0.0351(10) Uani 1 d . . .
O4 O 0.0738(4) -0.0420(3) -0.0572(3) 0.0575(13) Uani 1 d . . .
O5 O -0.1547(3) -0.2695(3) 0.0690(2) 0.0328(9) Uani 1 d . . .
C1 C 0.2190(4) -0.4196(4) -0.0095(3) 0.0279(13) Uani 1 d . . .
C2 C 0.2926(4) -0.4779(4) 0.0554(4) 0.0359(14) Uani 1 d . . .
H2 H 0.3039 -0.4628 0.1051 0.043 Uiso 1 calc . . R
C3 C 0.3474(5) -0.5566(4) 0.0454(4) 0.0408(16) Uani 1 d . . .
H3 H 0.3960 -0.5932 0.0878 0.049 Uiso 1 calc . . R
C4 C 0.3308(5) -0.5811(4) -0.0265(4) 0.0388(15) Uani 1 d . . .
H4 H 0.3688 -0.6336 -0.0331 0.047 Uiso 1 calc . . R
C5 C 0.2564(4) -0.5272(4) -0.0900(4) 0.0330(14) Uani 1 d . . .
H5 H 0.2450 -0.5443 -0.1385 0.040 Uiso 1 calc . . R
C6 C 0.1993(4) -0.4474(4) -0.0805(3) 0.0246(12) Uani 1 d . . .
C7 C 0.1162(4) -0.3946(3) -0.1438(3) 0.0206(11) Uani 1 d . . .
C8 C 0.0134(4) -0.3774(3) -0.1014(3) 0.0218(12) Uani 1 d . . .
H8 H -0.0010 -0.4029 -0.0352 0.026 Uiso 1 calc . . R
C9 C -0.0657(4) -0.3238(3) -0.1563(3) 0.0212(12) Uani 1 d . . .
H9 H -0.1337 -0.3155 -0.1271 0.025 Uiso 1 calc . . R
C10 C -0.0437(4) -0.2815(3) -0.2566(3) 0.0191(11) Uani 1 d . . .
C11 C 0.0545(4) -0.3038(3) -0.2993(3) 0.0186(11) Uani 1 d . . .
C12 C 0.1320(4) -0.3638(3) -0.2434(3) 0.0175(11) Uani 1 d . . .
C13 C -0.1254(4) -0.2150(3) -0.3134(3) 0.0175(11) Uani 1 d . . .
C14 C -0.1658(4) -0.2372(4) -0.3807(4) 0.0251(12) Uani 1 d . . .
H14 H -0.1415 -0.2937 -0.3877 0.030 Uiso 1 calc . . R
C15 C -0.2419(4) -0.1763(4) -0.4375(4) 0.0298(13) Uani 1 d . . .
H15 H -0.2669 -0.1905 -0.4834 0.036 Uiso 1 calc . . R
C16 C -0.2795(4) -0.0933(4) -0.4234(4) 0.0299(13) Uani 1 d . . .
H16 H -0.3310 -0.0522 -0.4598 0.036 Uiso 1 calc . . R
C17 C -0.2418(4) -0.0724(4) -0.3576(3) 0.0239(12) Uani 1 d . . .
H17 H -0.2681 -0.0166 -0.3501 0.029 Uiso 1 calc . . R
C18 C -0.1638(4) -0.1319(3) -0.2998(3) 0.0205(11) Uani 1 d . . .
C19 C -0.0575(4) 0.0307(4) -0.3092(4) 0.0264(12) Uani 1 d . . .
H19 H -0.1211 0.0718 -0.3320 0.032 Uiso 1 calc . . R
C20 C 0.0091(4) 0.0252(4) -0.3957(4) 0.0375(15) Uani 1 d . . .
H20A H 0.0750 -0.0109 -0.3775 0.056 Uiso 1 calc . . GR
H20B H 0.0257 0.0900 -0.4431 0.056 Uiso 1 calc . . GR
H20C H -0.0311 -0.0071 -0.4215 0.056 Uiso 1 calc . . GR
C21 C 0.0046(5) 0.0836(4) -0.2706(4) 0.0452(16) Uani 1 d . . .
H21A H -0.0386 0.0896 -0.2172 0.068 Uiso 1 calc . . GR
H21B H 0.0222 0.1475 -0.3196 0.068 Uiso 1 calc . . GR
H21C H 0.0700 0.0476 -0.2505 0.068 Uiso 1 calc . . GR
C22 C -0.2364(4) -0.0611(4) -0.1580(3) 0.0232(12) Uani 1 d . . .
H22 H -0.2724 -0.0076 -0.2073 0.028 Uiso 1 calc . . R
C24 C -0.3135(4) -0.1462(4) -0.1140(4) 0.0321(14) Uani 1 d . . .
H24A H -0.3317 -0.1623 -0.1632 0.048 Uiso 1 calc . . GR
H24B H -0.3780 -0.1282 -0.0831 0.048 Uiso 1 calc . . GR
H24C H -0.2794 -0.2018 -0.0680 0.048 Uiso 1 calc . . GR
C23 C -0.2170(4) -0.0241(4) -0.0843(4) 0.0346(14) Uani 1 d . . .
H23A H -0.1807 -0.0742 -0.0350 0.052 Uiso 1 calc . . GR
H23B H -0.2851 -0.0078 -0.0567 0.052 Uiso 1 calc . . GR
H23C H -0.1732 0.0329 -0.1150 0.052 Uiso 1 calc . . GR
C28 C 0.3021(5) -0.2383(4) -0.0380(4) 0.0407(16) Uani 1 d . . .
H28A H 0.2844 -0.1683 -0.0629 0.049 Uiso 0.506(10) calc A 2 R
H28 H 0.3403 -0.2726 0.0182 0.049 Uiso 0.494(10) calc A 1 R
C29 C 0.3743(5) -0.2556(5) -0.1176(5) 0.065(2) Uani 1 d A . .
H29A H 0.4044 -0.3208 -0.0922 0.098 Uiso 1 calc . . GR
H29B H 0.4316 -0.2095 -0.1433 0.098 Uiso 1 calc . . GR
H29C H 0.3321 -0.2475 -0.1672 0.098 Uiso 1 calc . . GR
C25 C 0.1384(4) -0.3400(4) 0.1245(3) 0.0241(12) Uani 1 d . . .
H25 H 0.2051 -0.3667 0.1532 0.029 Uiso 1 calc A . R
C27 C 0.0558(4) -0.4214(4) 0.1701(3) 0.0278(13) Uani 1 d A . .
H27A H -0.0090 -0.3999 0.1400 0.042 Uiso 1 calc . . GR
H27B H 0.0393 -0.4371 0.2370 0.042 Uiso 1 calc . . GR
H27C H 0.0852 -0.4782 0.1620 0.042 Uiso 1 calc . . GR
C26 C 0.1039(4) -0.2529(4) 0.1464(4) 0.0331(14) Uani 1 d A . .
H26A H 0.1550 -0.2017 0.1124 0.050 Uiso 1 calc . . GR
H26B H 0.1010 -0.2718 0.2138 0.050 Uiso 1 calc . . GR
H26C H 0.0337 -0.2299 0.1270 0.050 Uiso 1 calc . . GR
C33 C 0.1417(4) -0.1639(4) -0.2237(4) 0.0239(12) Uani 1 d . . .
C34 C 0.0561(4) -0.1021(4) -0.0797(4) 0.0307(13) Uani 1 d . . .
C35 C -0.0919(4) -0.2512(4) 0.0043(4) 0.0255(12) Uani 1 d . . .
C31 C 0.2247(4) -0.4405(4) -0.3381(4) 0.0287(13) Uani 1 d . . .
H31A H 0.1782 -0.4073 -0.3867 0.043 Uiso 1 calc . . GR
H31B H 0.1963 -0.5037 -0.2961 0.043 Uiso 1 calc . . GR
H31C H 0.2957 -0.4482 -0.3674 0.043 Uiso 1 calc . . GR
C32 C 0.1661(4) -0.2115(4) -0.4468(3) 0.0289(13) Uani 1 d . . .
H32A H 0.1806 -0.2107 -0.5093 0.043 Uiso 1 calc . . GR
H32B H 0.2260 -0.2418 -0.4118 0.043 Uiso 1 calc . . GR
H32C H 0.1558 -0.1458 -0.4527 0.043 Uiso 1 calc . . GR
C30A C 0.3653(8) -0.2595(9) 0.0336(8) 0.044(4) Uani 0.506(10) d A 2 .
H30A H 0.3233 -0.2507 0.0861 0.065 Uiso 0.506(10) calc A 2 GR
H30B H 0.4256 -0.2166 0.0100 0.065 Uiso 0.506(10) calc A 2 GR
H30C H 0.3912 -0.3260 0.0548 0.065 Uiso 0.506(10) calc A 2 GR
F1 F 0.5284(2) -0.7060(2) 0.5625(2) 0.0378(8) Uani 1 d . . .
F2 F 0.5943(2) -0.8575(2) 0.5271(2) 0.0426(9) Uani 1 d . . .
F3 F 0.5487(3) -0.8695(2) 0.3672(2) 0.0458(9) Uani 1 d . . .
F4 F 0.4352(3) -0.7201(2) 0.2425(2) 0.0518(10) Uani 1 d . . .
F5 F 0.3781(3) -0.5618(2) 0.2704(2) 0.0386(8) Uani 1 d . . .
F6 F 0.3248(2) -0.6587(2) 0.64763(19) 0.0346(8) Uani 1 d . . .
F7 F 0.1283(2) -0.7216(2) 0.7215(2) 0.0412(8) Uani 1 d . . .
F8 F -0.0355(2) -0.6732(2) 0.6100(2) 0.0390(8) Uani 1 d . . .
F9 F 0.0063(2) -0.5577(2) 0.42064(19) 0.0299(7) Uani 1 d . . .
F10 F 0.2008(2) -0.4896(2) 0.34387(19) 0.0303(7) Uani 1 d . . .
F11 F 0.2543(2) -0.36415(19) 0.42541(19) 0.0260(7) Uani 1 d . . .
F12 F 0.2632(2) -0.1844(2) 0.2886(2) 0.0348(8) Uani 1 d . . .
F13 F 0.4245(3) -0.1354(2) 0.1387(2) 0.0607(11) Uani 1 d . . .
F14 F 0.5740(3) -0.2724(2) 0.1306(2) 0.0703(13) Uani 1 d . . .
F15 F 0.5609(2) -0.4555(2) 0.2629(2) 0.0385(8) Uani 1 d . . .
O6 O 0.4451(2) -0.5174(2) 0.5196(2) 0.0222(8) Uani 1 d . . .
C36 C 0.4540(4) -0.6206(3) 0.4163(3) 0.0197(11) Uani 1 d . . .
C41 C 0.5079(4) -0.7010(4) 0.4790(4) 0.0241(12) Uani 1 d . . .
C40 C 0.5411(4) -0.7828(4) 0.4626(4) 0.0287(13) Uani 1 d . . .
C39 C 0.5206(4) -0.7886(4) 0.3824(4) 0.0307(14) Uani 1 d . . .
C38 C 0.4642(4) -0.7133(4) 0.3197(4) 0.0330(14) Uani 1 d . . .
C37 C 0.4344(4) -0.6325(4) 0.3363(3) 0.0248(12) Uani 1 d . . .
C48 C 0.2753(4) -0.5679(3) 0.4903(3) 0.0178(11) Uani 1 d . . .
C49 C 0.2489(4) -0.6290(4) 0.5867(3) 0.0229(12) Uani 1 d . . .
C50 C 0.1471(4) -0.6645(4) 0.6270(3) 0.0238(12) Uani 1 d . . .
C51 C 0.0650(4) -0.6407(4) 0.5716(4) 0.0251(12) Uani 1 d . . .
C52 C 0.0865(4) -0.5820(3) 0.4766(3) 0.0209(11) Uani 1 d . . .
C53 C 0.1884(4) -0.5473(3) 0.4386(3) 0.0194(11) Uani 1 d . . .
C42 C 0.4031(4) -0.4224(3) 0.3500(3) 0.0176(11) Uani 1 d . . .
C43 C 0.3316(4) -0.3472(3) 0.3508(3) 0.0186(11) Uani 1 d . . .
C44 C 0.3369(4) -0.2528(4) 0.2817(4) 0.0255(12) Uani 1 d . . .
C45 C 0.4166(5) -0.2282(4) 0.2069(4) 0.0381(15) Uani 1 d . . .
C46 C 0.4921(5) -0.2980(4) 0.2030(4) 0.0388(15) Uani 1 d . . .
C47 C 0.4830(4) -0.3920(4) 0.2730(4) 0.0273(13) Uani 1 d . . .
B1 B 0.4008(4) -0.5302(4) 0.4431(4) 0.0200(13) Uani 1 d . . .
C30B C 0.2999(9) -0.1288(8) -0.0541(8) 0.036(4) Uani 0.494(10) d A 1 .
H30D H 0.2747 -0.0884 -0.1143 0.054 Uiso 0.494(10) calc A 1 GR
H30E H 0.3714 -0.1101 -0.0542 0.054 Uiso 0.494(10) calc A 1 GR
H30F H 0.2523 -0.1208 -0.0037 0.054 Uiso 0.494(10) calc A 1 GR
Cl1 Cl 0.3109(2) 0.08922(17) -0.32499(15) 0.0939(7) Uani 1 d B . .
Cl2A Cl 0.5018(3) 0.0139(3) -0.2592(3) 0.0719(17) Uani 0.478(5) d B 1 .
C54 C 0.3879(7) 0.1083(5) -0.2534(6) 0.107(4) Uani 1 d . . .
H54A H 0.3514 0.0910 -0.1893 0.128 Uiso 0.478(5) calc B 1 R
H54B H 0.4137 0.1745 -0.2803 0.128 Uiso 0.478(5) calc B 1 R
H54C H 0.3596 0.1654 -0.2438 0.128 Uiso 0.522(5) calc B 2 R
H54D H 0.4609 0.1223 -0.2859 0.128 Uiso 0.522(5) calc B 2 R
Cl2B Cl 0.3930(6) 0.0119(4) -0.1440(4) 0.150(3) Uani 0.522(5) d B 2 .

loop_
_atom_site_aniso_label
_atom_site_aniso_U_11
_atom_site_aniso_U_22
_atom_site_aniso_U_33
_atom_site_aniso_U_23
_atom_site_aniso_U_13
_atom_site_aniso_U_12
Mo1 0.0187(2) 0.0185(2) 0.0190(2) -0.00612(19) 0.00125(18) 0.00159(19)
P1 0.0213(7) 0.0272(8) 0.0174(7) -0.0067(6) 0.0007(6) 0.0035(6)
P2 0.0194(7) 0.0176(7) 0.0200(7) -0.0089(6) 0.0001(6) 0.0001(6)
O1 0.0135(17) 0.0225(19) 0.0247(19) -0.0139(16) 0.0052(14) 0.0022(15)
O2 0.0194(19) 0.031(2) 0.0201(19) -0.0093(16) -0.0001(15) 0.0008(16)
O3 0.032(2) 0.036(2) 0.034(2) -0.0143(19) 0.0104(19) -0.0099(19)
O4 0.074(3) 0.048(3) 0.065(3) -0.030(3) -0.026(3) -0.012(3)
O5 0.028(2) 0.039(2) 0.025(2) -0.0106(18) 0.0074(18) 0.0014(18)
C1 0.027(3) 0.024(3) 0.020(3) 0.002(2) -0.002(2) 0.000(2)
C2 0.042(4) 0.036(3) 0.022(3) -0.007(3) -0.008(3) 0.014(3)
C3 0.033(4) 0.039(4) 0.035(4) -0.005(3) -0.006(3) 0.018(3)
C4 0.039(4) 0.027(3) 0.039(4) -0.008(3) 0.005(3) 0.013(3)
C5 0.033(3) 0.029(3) 0.028(3) -0.008(3) 0.009(3) 0.002(3)
C6 0.026(3) 0.020(3) 0.018(3) -0.002(2) 0.007(2) 0.001(2)
C7 0.022(3) 0.012(2) 0.024(3) -0.007(2) 0.005(2) -0.002(2)
C8 0.022(3) 0.018(3) 0.018(3) -0.003(2) 0.003(2) 0.004(2)
C9 0.025(3) 0.009(2) 0.024(3) -0.006(2) 0.009(2) 0.003(2)
C10 0.016(3) 0.015(3) 0.028(3) -0.011(2) -0.002(2) -0.002(2)
C11 0.019(3) 0.017(3) 0.021(3) -0.009(2) 0.003(2) -0.004(2)
C12 0.014(3) 0.017(3) 0.022(3) -0.011(2) 0.005(2) -0.002(2)
C13 0.014(3) 0.019(3) 0.017(3) -0.007(2) 0.005(2) -0.001(2)
C14 0.021(3) 0.022(3) 0.040(3) -0.020(3) 0.003(3) -0.007(2)
C15 0.016(3) 0.040(3) 0.037(3) -0.020(3) 0.001(2) -0.006(3)
C16 0.022(3) 0.034(3) 0.032(3) -0.011(3) -0.009(2) 0.004(3)
C17 0.024(3) 0.020(3) 0.029(3) -0.012(2) -0.002(2) 0.004(2)
C18 0.013(3) 0.021(3) 0.026(3) -0.009(2) 0.002(2) -0.003(2)
C19 0.022(3) 0.019(3) 0.034(3) -0.007(2) -0.003(2) 0.002(2)
C20 0.037(4) 0.027(3) 0.033(3) -0.001(3) 0.010(3) -0.006(3)
C21 0.052(4) 0.023(3) 0.059(4) -0.015(3) -0.006(3) -0.008(3)
C22 0.022(3) 0.023(3) 0.023(3) -0.010(2) 0.000(2) 0.006(2)
C24 0.019(3) 0.043(4) 0.029(3) -0.011(3) 0.001(2) -0.001(3)
C23 0.036(3) 0.034(3) 0.036(3) -0.020(3) -0.001(3) 0.007(3)
C28 0.031(3) 0.033(4) 0.045(4) -0.009(3) 0.016(3) -0.013(3)
C29 0.051(4) 0.056(5) 0.071(5) -0.022(4) 0.036(4) -0.006(4)
C25 0.024(3) 0.025(3) 0.019(3) -0.005(2) -0.002(2) -0.003(2)
C27 0.028(3) 0.035(3) 0.014(3) -0.005(2) 0.000(2) -0.003(3)
C26 0.035(3) 0.038(3) 0.026(3) -0.014(3) 0.007(3) -0.011(3)
C33 0.029(3) 0.022(3) 0.023(3) -0.012(2) 0.000(3) 0.000(2)
C34 0.027(3) 0.031(3) 0.033(3) -0.011(3) -0.010(3) 0.005(3)
C35 0.028(3) 0.023(3) 0.022(3) -0.007(2) -0.002(3) 0.003(2)
C31 0.020(3) 0.040(3) 0.037(3) -0.026(3) -0.004(2) 0.007(3)
C32 0.026(3) 0.034(3) 0.022(3) -0.008(3) 0.002(2) -0.007(3)
C30A 0.021(6) 0.078(10) 0.029(7) -0.015(7) -0.009(5) -0.020(6)
F1 0.050(2) 0.0233(17) 0.0391(19) -0.0065(15) -0.0267(16) 0.0041(15)
F2 0.0283(18) 0.0214(17) 0.067(2) -0.0071(16) -0.0111(16) 0.0051(14)
F3 0.050(2) 0.0291(19) 0.058(2) -0.0239(17) 0.0081(18) 0.0060(16)
F4 0.080(3) 0.047(2) 0.035(2) -0.0265(18) -0.0031(19) 0.0106(19)
F5 0.056(2) 0.0394(19) 0.0278(17) -0.0206(16) -0.0171(16) 0.0169(17)
F6 0.0255(17) 0.0388(19) 0.0235(16) 0.0036(14) -0.0068(14) -0.0031(14)
F7 0.0292(18) 0.051(2) 0.0248(17) 0.0009(16) 0.0005(14) -0.0053(16)
F8 0.0220(17) 0.043(2) 0.0390(19) -0.0059(16) 0.0021(15) -0.0074(15)
F9 0.0237(16) 0.0338(18) 0.0335(17) -0.0126(15) -0.0113(14) -0.0034(14)
F10 0.0293(17) 0.0419(19) 0.0182(16) -0.0084(14) -0.0069(13) -0.0101(14)
F11 0.0217(16) 0.0247(16) 0.0310(16) -0.0140(14) 0.0058(13) -0.0006(13)
F12 0.0325(18) 0.0215(16) 0.046(2) -0.0125(15) -0.0043(15) 0.0123(14)
F13 0.083(3) 0.0226(19) 0.042(2) 0.0090(16) 0.0139(19) 0.0165(18)
F14 0.076(3) 0.034(2) 0.050(2) 0.0118(17) 0.045(2) 0.0125(19)
F15 0.0299(18) 0.0280(18) 0.0375(18) -0.0017(15) 0.0128(14) 0.0091(14)
O6 0.0164(17) 0.0248(19) 0.0174(18) -0.0021(15) 0.0021(14) -0.0033(15)
C36 0.016(3) 0.017(3) 0.024(3) -0.006(2) -0.004(2) -0.002(2)
C41 0.012(3) 0.024(3) 0.040(3) -0.015(3) -0.003(2) -0.004(2)
C40 0.011(3) 0.022(3) 0.041(3) -0.001(3) -0.005(2) 0.003(2)
C39 0.024(3) 0.020(3) 0.044(4) -0.016(3) 0.013(3) 0.003(2)
C38 0.034(3) 0.040(4) 0.030(3) -0.021(3) 0.005(3) -0.002(3)
C37 0.029(3) 0.019(3) 0.021(3) -0.005(2) 0.002(2) 0.002(2)
C48 0.024(3) 0.014(3) 0.018(3) -0.009(2) -0.004(2) 0.001(2)
C49 0.025(3) 0.020(3) 0.023(3) -0.007(2) -0.011(2) 0.003(2)
C50 0.023(3) 0.021(3) 0.020(3) -0.004(2) 0.006(2) -0.003(2)
C51 0.019(3) 0.021(3) 0.035(3) -0.012(3) 0.000(2) -0.001(2)
C52 0.024(3) 0.016(3) 0.028(3) -0.012(2) -0.008(2) -0.001(2)
C53 0.027(3) 0.017(3) 0.016(3) -0.010(2) -0.002(2) -0.003(2)
C42 0.018(3) 0.014(3) 0.020(3) -0.005(2) -0.007(2) 0.002(2)
C43 0.018(3) 0.020(3) 0.018(3) -0.008(2) -0.004(2) 0.003(2)
C44 0.022(3) 0.024(3) 0.033(3) -0.015(3) -0.008(2) 0.013(2)
C45 0.051(4) 0.020(3) 0.022(3) 0.007(2) 0.001(3) 0.010(3)
C46 0.042(4) 0.031(3) 0.024(3) 0.000(3) 0.014(3) 0.005(3)
C47 0.028(3) 0.017(3) 0.031(3) -0.007(2) -0.001(2) 0.014(2)
B1 0.020(3) 0.024(3) 0.013(3) -0.004(3) -0.006(2) 0.002(3)
C30B 0.028(7) 0.028(7) 0.039(7) -0.003(6) -0.001(5) -0.001(5)
Cl1 0.1072(18) 0.0942(17) 0.0766(14) -0.0210(13) -0.0263(13) -0.0427(14)
Cl2A 0.056(3) 0.055(3) 0.080(3) -0.008(2) -0.003(2) 0.005(2)
C54 0.142(8) 0.028(4) 0.130(8) 0.015(5) -0.105(7) -0.018(5)
Cl2B 0.224(7) 0.108(4) 0.084(4) 0.011(3) -0.044(4) -0.068(4)

loop_
_atom_type_symbol
_atom_type_description
_atom_type_scat_dispersion_real
_atom_type_scat_dispersion_imag
_atom_type_scat_source
C C 0.0033 0.0016 'International Tables Vol C Tables 4.2.6.8 and 6.1.1.4'
H H 0.0000 0.0000 'International Tables Vol C Tables 4.2.6.8 and 6.1.1.4'
B B 0.0013 0.0007 'International Tables Vol C Tables 4.2.6.8 and 6.1.1.4'
Cl Cl 0.1484 0.1585 'International Tables Vol C Tables 4.2.6.8 and 6.1.1.4'
F F 0.0171 0.0103 'International Tables Vol C Tables 4.2.6.8 and 6.1.1.4'
Mo Mo -1.6832 0.6857 'International Tables Vol C Tables 4.2.6.8 and 6.1.1.4'
O O 0.0106 0.0060 'International Tables Vol C Tables 4.2.6.8 and 6.1.1.4'
P P 0.1023 0.0942 'International Tables Vol C Tables 4.2.6.8 and 6.1.1.4'

loop_
_geom_angle_atom_site_label_1
_geom_angle_atom_site_label_2
_geom_angle_atom_site_label_3
_geom_angle
_geom_angle_site_symmetry_1
P2 Mo1 P1 171.01(5) .
C8 Mo1 P1 77.43(12) .
C8 Mo1 P2 111.31(12) .
C8 Mo1 C9 31.97(15) .
C9 Mo1 P1 109.40(11) .
C9 Mo1 P2 79.38(11) .
C33 Mo1 P1 87.86(15) .
C33 Mo1 P2 89.07(15) .
C33 Mo1 C8 96.10(17) .
C33 Mo1 C9 97.66(17) .
C33 Mo1 C35 177.0(2) .
C34 Mo1 P1 84.29(15) .
C34 Mo1 P2 87.27(15) .
C34 Mo1 C8 160.47(19) .
C34 Mo1 C9 164.46(18) .
C34 Mo1 C33 90.0(2) .
C34 Mo1 C35 87.1(2) .
C35 Mo1 P1 91.32(14) .
C35 Mo1 P2 91.31(14) .
C35 Mo1 C8 86.54(18) .
C35 Mo1 C9 85.33(18) .
C1 P1 Mo1 116.39(18) .
C1 P1 C28 100.5(2) .
C1 P1 C25 102.2(2) .
C28 P1 Mo1 114.2(2) .
C25 P1 Mo1 117.06(17) .
C25 P1 C28 104.3(3) .
C18 P2 Mo1 116.27(16) .
C18 P2 C19 99.3(2) .
C18 P2 C22 100.9(2) .
C19 P2 Mo1 117.34(17) .
C22 P2 Mo1 116.42(17) .
C22 P2 C19 103.9(2) .
C12 O1 C31 114.1(4) .
C11 O2 C32 118.5(4) .
C2 C1 P1 117.5(4) .
C6 C1 P1 123.7(4) .
C6 C1 C2 118.2(5) .
C1 C2 H2 119.6 .
C3 C2 C1 120.9(5) .
C3 C2 H2 119.6 .
C2 C3 H3 119.7 .
C4 C3 C2 120.6(5) .
C4 C3 H3 119.7 .
C3 C4 H4 119.9 .
C3 C4 C5 120.2(5) .
C5 C4 H4 119.9 .
C4 C5 H5 120.0 .
C4 C5 C6 120.1(5) .
C6 C5 H5 120.0 .
C1 C6 C5 120.0(5) .
C1 C6 C7 120.0(4) .
C5 C6 C7 119.9(5) .
C8 C7 C6 118.2(4) .
C12 C7 C6 123.8(4) .
C12 C7 C8 118.0(4) .
Mo1 C8 H8 90.9 .
C7 C8 Mo1 104.2(3) .
C7 C8 H8 119.4 .
C9 C8 Mo1 74.9(3) .
C9 C8 C7 121.3(4) .
C9 C8 H8 119.4 .
Mo1 C9 H9 94.1 .
C8 C9 Mo1 73.1(3) .
C8 C9 H9 120.0 .
C8 C9 C10 120.0(4) .
C10 C9 Mo1 102.7(3) .
C10 C9 H9 120.0 .
C9 C10 C13 118.9(4) .
C11 C10 C9 119.1(4) .
C11 C10 C13 122.0(4) .
O2 C11 C10 117.2(4) .
O2 C11 C12 122.2(4) .
C12 C11 C10 120.6(4) .
O1 C12 C7 117.9(4) .
O1 C12 C11 121.5(4) .
C11 C12 C7 120.0(4) .
C14 C13 C10 118.8(4) .
C14 C13 C18 120.0(4) .
C18 C13 C10 121.2(4) .
C13 C14 H14 119.3 .
C15 C14 C13 121.4(5) .
C15 C14 H14 119.3 .
C14 C15 H15 121.0 .
C14 C15 C16 118.0(5) .
C16 C15 H15 121.0 .
C15 C16 H16 119.6 .
C17 C16 C15 120.7(5) .
C17 C16 H16 119.6 .
C16 C17 H17 118.7 .
C16 C17 C18 122.6(5) .
C18 C17 H17 118.7 .
C13 C18 P2 123.5(4) .
C13 C18 C17 117.2(4) .
C17 C18 P2 119.1(4) .
P2 C19 H19 106.5 .
C20 C19 P2 112.4(4) .
C20 C19 H19 106.5 .
C21 C19 P2 115.1(4) .
C21 C19 H19 106.5 .
C21 C19 C20 109.2(4) .
C19 C20 H20A 109.5 .
C19 C20 H20B 109.5 .
C19 C20 H20C 109.5 .
H20A C20 H20B 109.5 .
H20A C20 H20C 109.5 .
H20B C20 H20C 109.5 .
C19 C21 H21A 109.5 .
C19 C21 H21B 109.5 .
C19 C21 H21C 109.5 .
H21A C21 H21B 109.5 .
H21A C21 H21C 109.5 .
H21B C21 H21C 109.5 .
P2 C22 H22 106.8 .
C24 C22 P2 111.6(3) .
C24 C22 H22 106.8 .
C24 C22 C23 111.1(4) .
C23 C22 P2 113.4(4) .
C23 C22 H22 106.8 .
C22 C24 H24A 109.5 .
C22 C24 H24B 109.5 .
C22 C24 H24C 109.5 .
H24A C24 H24B 109.5 .
H24A C24 H24C 109.5 .
H24B C24 H24C 109.5 .
C22 C23 H23A 109.5 .
C22 C23 H23B 109.5 .
C22 C23 H23C 109.5 .
H23A C23 H23B 109.5 .
H23A C23 H23C 109.5 .
H23B C23 H23C 109.5 .
P1 C28 H28A 107.2 .
P1 C28 H28 104.1 .
H28A C28 H28 122.7 .
C29 C28 P1 111.5(5) .
C29 C28 H28A 107.2 .
C29 C28 H28 104.1 .
C29 C28 C30B 112.2(6) .
C30A C28 P1 117.3(6) .
C30A C28 H28A 107.2 .
C30A C28 H28 16.7 .
C30A C28 C29 106.1(7) .
C30A C28 C30B 88.3(8) .
C30B C28 P1 119.1(5) .
C30B C28 H28A 19.0 .
C30B C28 H28 104.1 .
C28 C29 H29A 109.5 .
C28 C29 H29B 109.5 .
C28 C29 H29C 109.5 .
H29A C29 H29B 109.5 .
H29A C29 H29C 109.5 .
H29B C29 H29C 109.5 .
P1 C25 H25 106.9 .
C27 C25 P1 111.6(3) .
C27 C25 H25 106.9 .
C26 C25 P1 111.9(3) .
C26 C25 H25 106.9 .
C26 C25 C27 112.3(4) .
C25 C27 H27A 109.5 .
C25 C27 H27B 109.5 .
C25 C27 H27C 109.5 .
H27A C27 H27B 109.5 .
H27A C27 H27C 109.5 .
H27B C27 H27C 109.5 .
C25 C26 H26A 109.5 .
C25 C26 H26B 109.5 .
C25 C26 H26C 109.5 .
H26A C26 H26B 109.5 .
H26A C26 H26C 109.5 .
H26B C26 H26C 109.5 .
O3 C33 Mo1 177.7(4) .
O4 C34 Mo1 177.1(5) .
O5 C35 Mo1 175.9(4) .
O1 C31 H31A 109.5 .
O1 C31 H31B 109.5 .
O1 C31 H31C 109.5 .
H31A C31 H31B 109.5 .
H31A C31 H31C 109.5 .
H31B C31 H31C 109.5 .
O2 C32 H32A 109.5 .
O2 C32 H32B 109.5 .
O2 C32 H32C 109.5 .
H32A C32 H32B 109.5 .
H32A C32 H32C 109.5 .
H32B C32 H32C 109.5 .
C28 C30A H30A 109.5 .
C28 C30A H30B 109.5 .
C28 C30A H30C 109.5 .
H30A C30A H30B 109.5 .
H30A C30A H30C 109.5 .
H30B C30A H30C 109.5 .
O6 O6 B1 105.7(4) 2_646
C41 C36 C37 112.4(4) .
C41 C36 B1 123.3(4) .
C37 C36 B1 123.6(4) .
F1 C41 C36 121.4(4) .
F1 C41 C40 114.7(5) .
C40 C41 C36 123.9(5) .
F2 C40 C41 120.0(5) .
C39 C40 F2 119.5(5) .
C39 C40 C41 120.4(5) .
F3 C39 C38 120.5(5) .
C40 C39 F3 121.1(5) .
C40 C39 C38 118.3(5) .
F4 C38 C39 119.8(5) .
F4 C38 C37 119.9(5) .
C37 C38 C39 120.2(5) .
F5 C37 C36 119.3(4) .
F5 C37 C38 115.9(5) .
C38 C37 C36 124.7(5) .
C49 C48 B1 122.6(4) .
C53 C48 C49 112.8(4) .
C53 C48 B1 124.5(4) .
F6 C49 C48 120.9(4) .
F6 C49 C50 115.1(4) .
C50 C49 C48 123.9(5) .
F7 C50 C49 119.8(5) .
F7 C50 C51 120.2(4) .
C51 C50 C49 120.0(5) .
F8 C51 C50 120.8(5) .
F8 C51 C52 120.5(5) .
C52 C51 C50 118.6(5) .
F9 C52 C51 119.5(4) .
F9 C52 C53 120.4(4) .
C51 C52 C53 120.1(5) .
F10 C53 C48 120.2(4) .
F10 C53 C52 115.3(4) .
C52 C53 C48 124.5(4) .
C43 C42 B1 121.1(4) .
C47 C42 C43 112.9(4) .
C47 C42 B1 125.2(4) .
F11 C43 C42 119.7(4) .
F11 C43 C44 115.8(4) .
C44 C43 C42 124.4(4) .
F12 C44 C43 120.1(4) .
C45 C44 F12 120.3(5) .
C45 C44 C43 119.6(5) .
F13 C45 C44 120.7(5) .
F13 C45 C46 120.1(5) .
C44 C45 C46 119.2(5) .
F14 C46 C45 119.1(5) .
F14 C46 C47 121.6(5) .
C45 C46 C47 119.3(5) .
F15 C47 C42 120.4(4) .
F15 C47 C46 115.0(4) .
C46 C47 C42 124.5(5) .
O6 B1 C36 116.6(4) .
O6 B1 C48 104.0(4) .
O6 B1 C42 107.3(4) .
C36 B1 C48 102.3(4) .
C42 B1 C36 113.8(4) .
C42 B1 C48 112.4(4) .
C28 C30B H30D 109.5 .
C28 C30B H30E 109.5 .
C28 C30B H30F 109.5 .
Cl1 C54 Cl2A 95.3(5) .
Cl1 C54 H54A 112.7 .
Cl1 C54 H54B 112.7 .
Cl1 C54 H54C 108.7 .
Cl1 C54 H54D 108.7 .
Cl1 C54 Cl2B 114.3(4) .
Cl2A C54 H54A 112.7 .
Cl2A C54 H54B 112.7 .
Cl2A C54 H54C 153.8 .
Cl2A C54 H54D 52.9 .
H54A C54 H54B 110.2 .
H54A C54 H54C 68.1 .
H54A C54 H54D 137.4 .
H54B C54 H54C 48.6 .
H54B C54 H54D 60.3 .
H54C C54 H54D 107.6 .
Cl2B C54 Cl2A 68.8(4) .
Cl2B C54 H54A 44.0 .
Cl2B C54 H54B 132.6 .
Cl2B C54 H54C 108.7 .
Cl2B C54 H54D 108.7 .

loop_
_geom_bond_atom_site_label_1
_geom_bond_atom_site_label_2
_geom_bond_distance
_geom_bond_site_symmetry_2
Mo1 P1 2.5729(15) .
Mo1 P2 2.5689(14) .
Mo1 C8 2.488(5) .
Mo1 C9 2.511(5) .
Mo1 C33 2.022(5) .
Mo1 C34 1.981(6) .
Mo1 C35 2.044(5) .
P1 C1 1.826(5) .
P1 C28 1.875(6) .
P1 C25 1.852(5) .
P2 C18 1.840(5) .
P2 C19 1.877(5) .
P2 C22 1.863(5) .
O1 C12 1.375(5) .
O1 C31 1.453(5) .
O2 C11 1.371(5) .
O2 C32 1.439(5) .
O3 C33 1.154(5) .
O4 C34 1.153(6) .
O5 C35 1.132(5) .
C1 C2 1.424(7) .
C1 C6 1.401(7) .
C2 H2 0.9300 .
C2 C3 1.382(7) .
C3 H3 0.9300 .
C3 C4 1.370(8) .
C4 H4 0.9300 .
C4 C5 1.404(7) .
C5 H5 0.9300 .
C5 C6 1.406(7) .
C6 C7 1.478(7) .
C7 C8 1.416(6) .
C7 C12 1.408(6) .
C8 H8 0.9300 .
C8 C9 1.377(7) .
C9 H9 0.9300 .
C9 C10 1.409(6) .
C10 C11 1.399(6) .
C10 C13 1.477(6) .
C11 C12 1.398(6) .
C13 C14 1.399(6) .
C13 C18 1.400(6) .
C14 H14 0.9300 .
C14 C15 1.395(7) .
C15 H15 0.9300 .
C15 C16 1.400(7) .
C16 H16 0.9300 .
C16 C17 1.350(7) .
C17 H17 0.9300 .
C17 C18 1.414(7) .
C19 H19 0.9800 .
C19 C20 1.510(7) .
C19 C21 1.503(7) .
C20 H20A 0.9600 .
C20 H20B 0.9600 .
C20 H20C 0.9600 .
C21 H21A 0.9600 .
C21 H21B 0.9600 .
C21 H21C 0.9600 .
C22 H22 0.9800 .
C22 C24 1.521(7) .
C22 C23 1.534(7) .
C24 H24A 0.9600 .
C24 H24B 0.9600 .
C24 H24C 0.9600 .
C23 H23A 0.9600 .
C23 H23B 0.9600 .
C23 H23C 0.9600 .
C28 H28A 0.9800 .
C28 H28 0.9800 .
C28 C29 1.531(8) .
C28 C30A 1.375(11) .
C28 C30B 1.566(12) .
C29 H29A 0.9600 .
C29 H29B 0.9600 .
C29 H29C 0.9600 .
C25 H25 0.9800 .
C25 C27 1.528(7) .
C25 C26 1.515(7) .
C27 H27A 0.9600 .
C27 H27B 0.9600 .
C27 H27C 0.9600 .
C26 H26A 0.9600 .
C26 H26B 0.9600 .
C26 H26C 0.9600 .
C31 H31A 0.9600 .
C31 H31B 0.9600 .
C31 H31C 0.9600 .
C32 H32A 0.9600 .
C32 H32B 0.9600 .
C32 H32C 0.9600 .
C30A H30A 0.9600 .
C30A H30B 0.9600 .
C30A H30C 0.9600 .
F1 C41 1.336(6) .
F2 C40 1.355(5) .
F3 C39 1.354(5) .
F4 C38 1.354(6) .
F5 C37 1.359(5) .
F6 C49 1.356(5) .
F7 C50 1.350(5) .
F8 C51 1.346(5) .
F9 C52 1.352(5) .
F10 C53 1.351(5) .
F11 C43 1.347(5) .
F12 C44 1.359(5) .
F13 C45 1.354(6) .
F14 C46 1.352(6) .
F15 C47 1.354(5) .
O6 O6 1.462(6) 2_646
O6 B1 1.477(6) .
C36 C41 1.391(7) .
C36 C37 1.394(7) .
C36 B1 1.659(7) .
C41 C40 1.390(7) .
C40 C39 1.354(8) .
C39 C38 1.369(7) .
C38 C37 1.369(7) .
C48 C49 1.394(6) .
C48 C53 1.386(6) .
C48 B1 1.668(7) .
C49 C50 1.376(7) .
C50 C51 1.366(7) .
C51 C52 1.362(7) .
C52 C53 1.368(6) .
C42 C43 1.392(6) .
C42 C47 1.382(6) .
C42 B1 1.657(7) .
C43 C44 1.375(7) .
C44 C45 1.358(7) .
C45 C46 1.374(7) .
C46 C47 1.376(7) .
C30B H30D 0.9600 .
C30B H30E 0.9600 .
C30B H30F 0.9600 .
Cl1 C54 1.702(8) .
Cl2A C54 1.955(10) .
C54 H54A 0.9700 .
C54 H54B 0.9700 .
C54 H54C 0.9700 .
C54 H54D 0.9700 .
C54 Cl2B 1.714(8) .

loop_
_geom_torsion_atom_site_label_1
_geom_torsion_atom_site_label_2
_geom_torsion_atom_site_label_3
_geom_torsion_atom_site_label_4
_geom_torsion
_geom_torsion_site_symmetry_1
Mo1 P1 C1 C2 -174.0(3) .
Mo1 P1 C1 C6 15.0(5) .
Mo1 P1 C28 C29 -84.8(5) .
Mo1 P1 C28 C30A 152.6(7) .
Mo1 P1 C28 C30B 48.3(7) .
Mo1 P1 C25 C27 71.1(4) .
Mo1 P1 C25 C26 -55.7(4) .
Mo1 P2 C18 C13 -9.0(4) .
Mo1 P2 C18 C17 176.9(3) .
Mo1 P2 C19 C20 78.0(4) .
Mo1 P2 C19 C21 -48.0(4) .
Mo1 P2 C22 C24 -73.3(4) .
Mo1 P2 C22 C23 53.2(4) .
Mo1 C8 C9 C10 95.1(4) .
Mo1 C9 C10 C11 84.8(4) .
Mo1 C9 C10 C13 -95.3(4) .
P1 Mo1 P2 C18 149.3(3) .
P1 Mo1 P2 C19 32.0(4) .
P1 Mo1 P2 C22 -91.9(3) .
P1 Mo1 C8 C7 -62.1(3) .
P1 Mo1 C8 C9 178.9(3) .
P1 Mo1 C9 C8 -1.2(3) .
P1 Mo1 C9 C10 -119.1(3) .
P1 Mo1 C33 O3 -79(12) .
P1 Mo1 C34 O4 -56(10) .
P1 Mo1 C35 O5 88(6) .
P1 C1 C2 C3 -168.1(4) .
P1 C1 C6 C5 167.0(4) .
P1 C1 C6 C7 -14.7(7) .
P2 Mo1 P1 C1 -148.6(3) .
P2 Mo1 P1 C28 -32.0(4) .
P2 Mo1 P1 C25 90.2(3) .
P2 Mo1 C8 C7 115.8(3) .
P2 Mo1 C8 C9 -3.3(3) .
P2 Mo1 C9 C8 176.8(3) .
P2 Mo1 C9 C10 58.9(3) .
P2 Mo1 C33 O3 93(12) .
P2 Mo1 C34 O4 127(10) .
P2 Mo1 C35 O5 -84(6) .
O2 C11 C12 O1 3.5(7) .
O2 C11 C12 C7 174.9(4) .
C1 P1 C28 C29 40.6(5) .
C1 P1 C28 C30A -82.0(7) .
C1 P1 C28 C30B 173.7(6) .
C1 P1 C25 C27 -57.3(4) .
C1 P1 C25 C26 175.9(4) .
C1 C2 C3 C4 -1.0(9) .
C1 C6 C7 C8 -48.0(7) .
C1 C6 C7 C12 134.7(5) .
C2 C1 C6 C5 -3.9(7) .
C2 C1 C6 C7 174.4(4) .
C2 C3 C4 C5 -0.9(9) .
C3 C4 C5 C6 0.4(8) .
C4 C5 C6 C1 2.1(7) .
C4 C5 C6 C7 -176.2(5) .
C5 C6 C7 C8 130.3(5) .
C5 C6 C7 C12 -47.0(7) .
C6 C1 C2 C3 3.4(8) .
C6 C7 C8 Mo1 95.4(4) .
C6 C7 C8 C9 176.2(4) .
C6 C7 C12 O1 -0.4(7) .
C6 C7 C12 C11 -172.1(4) .
C7 C8 C9 Mo1 -97.7(4) .
C7 C8 C9 C10 -2.6(7) .
C8 Mo1 P1 C1 18.3(2) .
C8 Mo1 P1 C28 134.8(2) .
C8 Mo1 P1 C25 -103.0(2) .
C8 Mo1 P2 C18 -16.9(2) .
C8 Mo1 P2 C19 -134.1(2) .
C8 Mo1 P2 C22 101.9(2) .
C8 Mo1 C9 C10 -117.9(4) .
C8 Mo1 C33 O3 -156(12) .
C8 Mo1 C34 O4 -35(10) .
C8 Mo1 C35 O5 165(6) .
C8 C7 C12 O1 -177.7(4) .
C8 C7 C12 C11 10.6(7) .
C8 C9 C10 C11 7.2(7) .
C8 C9 C10 C13 -172.9(4) .
C9 Mo1 P1 C1 18.9(2) .
C9 Mo1 P1 C28 135.5(2) .
C9 Mo1 P1 C25 -102.3(2) .
C9 Mo1 P2 C18 -18.71(19) .
C9 Mo1 P2 C19 -135.9(2) .
C9 Mo1 P2 C22 100.1(2) .
C9 Mo1 C8 C7 119.1(4) .
C9 Mo1 C33 O3 172(12) .
C9 Mo1 C34 O4 97(10) .
C9 Mo1 C35 O5 -163(6) .
C9 C10 C11 O2 176.1(4) .
C9 C10 C11 C12 -2.9(7) .
C9 C10 C13 C14 -122.3(5) .
C9 C10 C13 C18 56.5(6) .
C10 C11 C12 O1 -177.5(4) .
C10 C11 C12 C7 -6.1(7) .
C10 C13 C14 C15 -179.0(4) .
C10 C13 C18 P2 5.6(6) .
C10 C13 C18 C17 179.9(4) .
C11 C10 C13 C14 57.5(6) .
C11 C10 C13 C18 -123.7(5) .
C12 C7 C8 Mo1 -87.1(4) .
C12 C7 C8 C9 -6.3(7) .
C13 C10 C11 O2 -3.8(6) .
C13 C10 C11 C12 177.3(4) .
C13 C14 C15 C16 -1.9(7) .
C14 C13 C18 P2 -175.6(3) .
C14 C13 C18 C17 -1.3(7) .
C14 C15 C16 C17 0.9(7) .
C15 C16 C17 C18 -0.2(8) .
C16 C17 C18 P2 174.9(4) .
C16 C17 C18 C13 0.4(7) .
C18 P2 C19 C20 -48.1(4) .
C18 P2 C19 C21 -174.1(4) .
C18 P2 C22 C24 53.6(4) .
C18 P2 C22 C23 180.0(4) .
C18 C13 C14 C15 2.1(7) .
C19 P2 C18 C13 117.9(4) .
C19 P2 C18 C17 -56.3(4) .
C19 P2 C22 C24 156.1(4) .
C19 P2 C22 C23 -77.5(4) .
C22 P2 C18 C13 -135.9(4) .
C22 P2 C18 C17 49.9(4) .
C22 P2 C19 C20 -151.9(4) .
C22 P2 C19 C21 82.1(4) .
C28 P1 C1 C2 62.1(4) .
C28 P1 C1 C6 -108.9(5) .
C28 P1 C25 C27 -161.6(4) .
C28 P1 C25 C26 71.6(4) .
C25 P1 C1 C2 -45.1(4) .
C25 P1 C1 C6 143.9(4) .
C25 P1 C28 C29 146.2(4) .
C25 P1 C28 C30A 23.6(8) .
C25 P1 C28 C30B -80.7(7) .
C33 Mo1 P1 C1 -78.5(2) .
C33 Mo1 P1 C28 38.1(2) .
C33 Mo1 P1 C25 160.3(2) .
C33 Mo1 P2 C18 79.3(2) .
C33 Mo1 P2 C19 -38.0(2) .
C33 Mo1 P2 C22 -161.9(2) .
C33 Mo1 C8 C7 24.4(4) .
C33 Mo1 C8 C9 -94.7(3) .
C33 Mo1 C9 C8 89.2(3) .
C33 Mo1 C9 C10 -28.6(3) .
C33 Mo1 C34 O4 -144(10) .
C33 Mo1 C35 O5 14(9) .
C34 Mo1 P1 C1 -168.6(2) .
C34 Mo1 P1 C28 -52.1(3) .
C34 Mo1 P1 C25 70.1(2) .
C34 Mo1 P2 C18 169.3(2) .
C34 Mo1 P2 C19 52.1(2) .
C34 Mo1 P2 C22 -71.9(2) .
C34 Mo1 C8 C7 -83.1(6) .
C34 Mo1 C8 C9 157.8(5) .
C34 Mo1 C9 C8 -151.9(6) .
C34 Mo1 C9 C10 90.2(7) .
C34 Mo1 C33 O3 5(12) .
C34 Mo1 C35 O5 4(6) .
C35 Mo1 P1 C1 104.4(2) .
C35 Mo1 P1 C28 -139.0(2) .
C35 Mo1 P1 C25 -16.8(2) .
C35 Mo1 P2 C18 -103.7(2) .
C35 Mo1 P2 C19 139.1(2) .
C35 Mo1 P2 C22 15.1(2) .
C35 Mo1 C8 C7 -154.2(3) .
C35 Mo1 C8 C9 86.7(3) .
C35 Mo1 C9 C8 -90.9(3) .
C35 Mo1 C9 C10 151.2(3) .
C35 Mo1 C33 O3 -5(15) .
C35 Mo1 C34 O4 36(10) .
C31 O1 C12 C7 122.5(5) .
C31 O1 C12 C11 -65.9(6) .
C32 O2 C11 C10 127.1(5) .
C32 O2 C11 C12 -53.9(6) .
F1 C41 C40 F2 -2.9(6) .
F1 C41 C40 C39 177.0(4) .
F2 C40 C39 F3 2.5(7) .
F2 C40 C39 C38 178.2(4) .
F3 C39 C38 F4 0.7(8) .
F3 C39 C38 C37 178.9(4) .
F4 C38 C37 F5 -1.5(7) .
F4 C38 C37 C36 175.9(5) .
F6 C49 C50 F7 2.2(7) .
F6 C49 C50 C51 -178.7(4) .
F7 C50 C51 F8 0.3(7) .
F7 C50 C51 C52 179.3(4) .
F8 C51 C52 F9 -1.0(7) .
F8 C51 C52 C53 178.3(4) .
F9 C52 C53 F10 -0.5(6) .
F9 C52 C53 C48 179.7(4) .
F11 C43 C44 F12 -3.5(7) .
F11 C43 C44 C45 176.1(5) .
F12 C44 C45 F13 0.6(9) .
F12 C44 C45 C46 178.1(5) .
F13 C45 C46 F14 0.3(9) .
F13 C45 C46 C47 179.9(5) .
F14 C46 C47 F15 -0.5(8) .
F14 C46 C47 C42 178.3(5) .
O6 O6 B1 C36 69.2(5) 2_646
O6 O6 B1 C48 -179.1(4) 2_646
O6 O6 B1 C42 -59.8(5) 2_646
C36 C41 C40 F2 179.3(4) .
C36 C41 C40 C39 -0.8(8) .
C41 C36 C37 F5 177.2(4) .
C41 C36 C37 C38 -0.1(7) .
C41 C36 B1 O6 22.1(7) .
C41 C36 B1 C48 -90.6(5) .
C41 C36 B1 C42 147.9(4) .
C41 C40 C39 F3 -177.4(4) .
C41 C40 C39 C38 -1.7(8) .
C40 C39 C38 F4 -175.1(5) .
C40 C39 C38 C37 3.1(8) .
C39 C38 C37 F5 -179.7(4) .
C39 C38 C37 C36 -2.3(8) .
C37 C36 C41 F1 -176.0(4) .
C37 C36 C41 C40 1.7(7) .
C37 C36 B1 O6 -169.0(4) .
C37 C36 B1 C48 78.3(5) .
C37 C36 B1 C42 -43.2(6) .
C48 C49 C50 F7 -178.6(4) .
C48 C49 C50 C51 0.4(8) .
C49 C48 C53 F10 -179.5(4) .
C49 C48 C53 C52 0.3(7) .
C49 C48 B1 O6 -35.4(6) .
C49 C48 B1 C36 86.4(5) .
C49 C48 B1 C42 -151.2(4) .
C49 C50 C51 F8 -178.7(4) .
C49 C50 C51 C52 0.3(7) .
C50 C51 C52 F9 -180.0(4) .
C50 C51 C52 C53 -0.7(7) .
C51 C52 C53 F10 -179.8(4) .
C51 C52 C53 C48 0.4(7) .
C53 C48 C49 F6 178.4(4) .
C53 C48 C49 C50 -0.7(7) .
C53 C48 B1 O6 148.4(4) .
C53 C48 B1 C36 -89.8(5) .
C53 C48 B1 C42 32.6(6) .
C42 C43 C44 F12 179.9(4) .
C42 C43 C44 C45 -0.5(8) .
C43 C42 C47 F15 178.2(4) .
C43 C42 C47 C46 -0.6(8) .
C43 C42 B1 O6 -72.0(5) .
C43 C42 B1 C36 157.4(4) .
C43 C42 B1 C48 41.7(6) .
C43 C44 C45 F13 -179.0(5) .
C43 C44 C45 C46 -1.5(9) .
C44 C45 C46 F14 -177.2(5) .
C44 C45 C46 C47 2.4(9) .
C45 C46 C47 F15 179.9(5) .
C45 C46 C47 C42 -1.4(10) .
C47 C42 C43 F11 -175.0(4) .
C47 C42 C43 C44 1.5(7) .
C47 C42 B1 O6 97.1(5) .
C47 C42 B1 C36 -33.5(7) .
C47 C42 B1 C48 -149.2(5) .
B1 C36 C41 F1 -6.0(7) .
B1 C36 C41 C40 171.7(5) .
B1 C36 C37 F5 7.2(7) .
B1 C36 C37 C38 -170.1(5) .
B1 C48 C49 F6 1.8(7) .
B1 C48 C49 C50 -177.3(5) .
B1 C48 C53 F10 -3.0(7) .
B1 C48 C53 C52 176.8(4) .
B1 C42 C43 F11 -4.7(7) .
B1 C42 C43 C44 171.8(5) .
B1 C42 C47 F15 8.3(8) .
B1 C42 C47 C46 -170.4(5) .
